data_7009166
loop_
_publ_author_name
'Deacon, Glen B.'
'Delbridge, Ewan E.'
'Forsyth, Craig M.'
'Skelton, Brian W.'
'White, Allan H.'

_publ_section_title
;
 Novel pyrazolate coordination modes and unusual
 Tl&#x200A;&#x200A;&#x00B7;&#x2005;&#x00B7;&#x2005;&#x00B7;&#x200A;&#x200A;Tl
 or Tl-\p-(phenyl) interactions in the crystal structures of
 [{Tl3(Ph2pz)3}n], [{Tl4(Ph2pz)4}n], [{Tl4(Ph2pz)3(OH)}2] and
 [{Tl4(MePhpz)3(OH)}n] (Ph2pz&#x2005;=&#x2005;3,5-diphenylpyrazolate;
 MePhpz&#x2005;=&#x2005;3-methyl-5-phenylpyrazolate)
;
_journal_issue 5
_journal_name_full 'Journal of the Chemical Society, Dalton Transactions'
_journal_page_first 745
_journal_paper_doi 10.1039/a909048g
_journal_year 2000
_chemical_formula_sum 'C45 H33 N6 Tl3'
_chemical_formula_weight 1270.95
_space_group_IT_number 14
_symmetry_cell_setting monoclinic
_symmetry_space_group_name_Hall '-P 2yn'
_symmetry_space_group_name_H-M 'P 1 21/n 1'
_cell_angle_alpha 90.00000
_cell_angle_beta 96.587(4)
_cell_angle_gamma 90.00000
_cell_formula_units_Z 4
_cell_length_a 9.495(2)
_cell_length_b 15.506(3)
_cell_length_c 26.159(5)
_cell_measurement_reflns_used 3638
_cell_measurement_temperature 153
_cell_measurement_theta_max 26
_cell_measurement_theta_min 2
_cell_volume 3826.0(13)
_computing_cell_refinement 'Siemens SAINT (Siemens, 1995)'
_computing_data_collection 'Siemens SMART (Siemens, 1995)'
_computing_data_reduction 'xtal ADDREF SORTRF'
_computing_molecular_graphics xtal
_computing_publication_material 'xtal BONDLA CIFIO'
_computing_structure_refinement 'xtal CRYLSQ'
_computing_structure_solution xtal
_diffrn_ambient_temperature 153
_diffrn_measurement_device_type
;
Bruker SMART CCD diffractometer
;
_diffrn_measurement_method '\w scans'
_diffrn_radiation_detector 'CCD area detector'
_diffrn_radiation_monochromator graphite
_diffrn_radiation_source 'sealed tube'
_diffrn_radiation_type 'Mo K\a'
_diffrn_radiation_wavelength .71073
_diffrn_reflns_av_R_equivalents .072
_diffrn_reflns_av_sigmaI/netI .167
_diffrn_reflns_limit_h_max 11
_diffrn_reflns_limit_h_min -11
_diffrn_reflns_limit_k_max 18
_diffrn_reflns_limit_k_min 0
_diffrn_reflns_limit_l_max 30
_diffrn_reflns_limit_l_min 0
_diffrn_reflns_number 42807
_diffrn_reflns_theta_max 24.88
_diffrn_reflns_theta_min 1.53
_diffrn_standards_decay_% 0
_exptl_absorpt_coefficient_mu 12.646
_exptl_absorpt_correction_T_max 0.617
_exptl_absorpt_correction_T_min 0.262
_exptl_absorpt_correction_type multi-scan
_exptl_absorpt_process_details
;
 SADABS; Sheldrick, 1996
;
_exptl_crystal_colour colourless
_exptl_crystal_density_diffrn 2.206
_exptl_crystal_description wedge
_exptl_crystal_F_000 2352
_exptl_crystal_size_max .25
_exptl_crystal_size_mid .15
_exptl_crystal_size_min .1
_refine_diff_density_max 3.919
_refine_diff_density_min -2.695
_refine_ls_abs_structure_details none
_refine_ls_extinction_coef 1508(200)
_refine_ls_extinction_expression 'Eq22 p292 "Cryst. Comp." Munksgaard 1970'
_refine_ls_extinction_method Zachariasen
_refine_ls_goodness_of_fit_all 1.443
_refine_ls_goodness_of_fit_ref 1.742
_refine_ls_hydrogen_treatment noref
_refine_ls_matrix_type full
_refine_ls_number_constraints 0
_refine_ls_number_parameters 233
_refine_ls_number_reflns 4072
_refine_ls_number_restraints 0
_refine_ls_R_factor_all .125
_refine_ls_R_factor_gt .064
_refine_ls_shift/su_max .027
_refine_ls_shift/su_mean .001
_refine_ls_structure_factor_coef F
_refine_ls_weighting_scheme calc
_refine_ls_wR_factor_all .076
_refine_ls_wR_factor_ref .071
_reflns_d_resolution_high .845
_reflns_d_resolution_low 13.28
_reflns_Friedel_coverage 0
_reflns_limit_h_max 11
_reflns_limit_h_min 0
_reflns_limit_k_max 18
_reflns_limit_k_min 0
_reflns_limit_l_max 30
_reflns_limit_l_min -30
_reflns_number_gt 4072
_reflns_number_total 6654
_reflns_threshold_expression 'F    > 4.00 sig(F   )'
_cod_data_source_file a909048g.txt
_cod_data_source_block tly
_cod_original_sg_symbol_Hall -p_2yn
_cod_original_sg_symbol_H-M P_1_21/n_1
_cod_database_code 7009166

loop_
_symmetry_equiv_pos_as_xyz
+x,+y,+z
1/2-x,1/2+y,1/2-z
-x,-y,-z
1/2+x,1/2-y,1/2+z

loop_
_atom_site_label
_atom_site_fract_x
_atom_site_fract_y
_atom_site_fract_z
_atom_site_U_iso_or_equiv
_atom_site_adp_type
_atom_site_calc_flag
_atom_site_calc_attached_atom
_atom_site_occupancy
_atom_site_disorder_assembly
_atom_site_disorder_group
Tl1 .17114(10) .21234(6) .12398(4) .0291(6) Uani ? ? 1.00000 ? ?
Tl2 -.16663(10) .21492(6) .20381(4) .0282(6) Uani ? ? 1.00000 ? ?
Tl3 .11904(10) -.01499(6) .20031(4) .0283(5) Uani ? ? 1.00000 ? ?
N11 .196(2) .1766(12) .2261(7) .026(5) Uiso ? ? 1.00000 ? ?
N12 .0750(17) .1391(11) .2418(7) .018(4) Uiso ? ? 1.00000 ? ?
C13 .081(2) .1540(13) .2918(9) .015(5) Uiso ? ? 1.00000 ? ?
C131 -.036(2) .1286(14) .3212(9) .020(6) Uiso ? ? 1.00000 ? ?
C132 -.143(2) .0703(14) .2982(9) .028(6) Uiso ? ? 1.00000 ? ?
C133 -.259(2) .0526(15) .3268(10) .030(6) Uiso ? ? 1.00000 ? ?
C134 -.271(3) .0841(16) .3745(10) .034(6) Uiso ? ? 1.00000 ? ?
C135 -.168(3) .1394(16) .3947(10) .040(7) Uiso ? ? 1.00000 ? ?
C136 -.052(2) .1604(14) .3699(9) .024(6) Uiso ? ? 1.00000 ? ?
C14 .206(2) .1983(13) .3094(9) .022(6) Uiso ? ? 1.00000 ? ?
C15 .271(2) .2120(14) .2676(9) .020(5) Uiso ? ? 1.00000 ? ?
C151 .401(2) .2624(13) .2631(9) .021(6) Uiso ? ? 1.00000 ? ?
C152 .422(2) .3096(14) .2211(9) .026(6) Uiso ? ? 1.00000 ? ?
C153 .550(3) .3595(16) .2198(10) .036(7) Uiso ? ? 1.00000 ? ?
C154 .645(2) .3649(14) .2624(9) .026(6) Uiso ? ? 1.00000 ? ?
C155 .628(3) .3180(15) .3043(10) .032(6) Uiso ? ? 1.00000 ? ?
C156 .506(3) .2658(15) .3045(10) .034(7) Uiso ? ? 1.00000 ? ?
N21 -.0864(19) .1391(11) .1171(7) .025(5) Uiso ? ? 1.00000 ? ?
N22 -.0089(18) .0613(11) .1179(7) .023(5) Uiso ? ? 1.00000 ? ?
C23 -.061(2) .0156(15) .0781(9) .026(6) Uiso ? ? 1.00000 ? ?
C231 -.006(2) -.0708(14) .0673(9) .021(6) Uiso ? ? 1.00000 ? ?
C232 .139(2) -.0905(14) .0815(9) .024(6) Uiso ? ? 1.00000 ? ?
C233 .192(3) -.1738(16) .0690(10) .038(7) Uiso ? ? 1.00000 ? ?
C234 .101(3) -.2327(15) .0448(10) .033(7) Uiso ? ? 1.00000 ? ?
C235 -.038(3) -.2137(17) .0318(10) .039(7) Uiso ? ? 1.00000 ? ?
C236 -.092(3) -.1338(16) .0437(10) .033(7) Uiso ? ? 1.00000 ? ?
C24 -.176(2) .0586(14) .0519(9) .025(6) Uiso ? ? 1.00000 ? ?
C25 -.188(2) .1341(15) .0765(9) .026(6) Uiso ? ? 1.00000 ? ?
C251 -.296(2) .2039(14) .0659(9) .025(6) Uiso ? ? 1.00000 ? ?
C252 -.278(2) .2848(15) .0863(9) .028(6) Uiso ? ? 1.00000 ? ?
C253 -.383(3) .3480(16) .0787(10) .038(7) Uiso ? ? 1.00000 ? ?
C254 -.509(3) .3274(17) .0515(11) .039(7) Uiso ? ? 1.00000 ? ?
C255 -.527(3) .2458(15) .0301(10) .031(6) Uiso ? ? 1.00000 ? ?
C256 -.423(2) .1874(14) .0358(10) .028(6) Uiso ? ? 1.00000 ? ?
N31 .0480(19) .3481(12) .1576(7) .027(5) Uiso ? ? 1.00000 ? ?
N32 .014(2) .3486(12) .2073(8) .029(5) Uiso ? ? 1.00000 ? ?
C33 .052(3) .4239(16) .2272(10) .034(7) Uiso ? ? 1.00000 ? ?
C331 .021(2) .4460(14) .2824(9) .024(6) Uiso ? ? 1.00000 ? ?
C332 -.007(2) .3826(14) .3173(9) .020(5) Uiso ? ? 1.00000 ? ?
C333 -.034(3) .4047(16) .3640(10) .034(7) Uiso ? ? 1.00000 ? ?
C334 -.029(3) .4946(16) .3806(10) .037(7) Uiso ? ? 1.00000 ? ?
C335 -.008(3) .5559(16) .3466(10) .038(7) Uiso ? ? 1.00000 ? ?
C336 .018(2) .5349(14) .2978(9) .028(6) Uiso ? ? 1.00000 ? ?
C34 .115(2) .4718(12) .1947(8) .011(5) Uiso ? ? 1.00000 ? ?
C35 .111(2) .4274(13) .1494(9) .019(5) Uiso ? ? 1.00000 ? ?
C351 .153(2) .4494(13) .0995(9) .019(5) Uiso ? ? 1.00000 ? ?
C352 .095(2) .4111(15) .0538(10) .028(6) Uiso ? ? 1.00000 ? ?
C353 .129(2) .4323(14) .0072(9) .025(6) Uiso ? ? 1.00000 ? ?
C354 .230(3) .4936(16) .0046(10) .037(7) Uiso ? ? 1.00000 ? ?
C355 .294(2) .5341(15) .0475(10) .028(6) Uiso ? ? 1.00000 ? ?
C356 .259(2) .5099(14) .0948(9) .026(6) Uiso ? ? 1.00000 ? ?
H132 -.13522 .04375 .26433 .03400 Uiso ? ? 1.00000 ? ?
H133 -.33398 .01523 .31098 .03700 Uiso ? ? 1.00000 ? ?
H134 -.34925 .06769 .39290 .04100 Uiso ? ? 1.00000 ? ?
H135 -.17626 .16401 .42851 .05100 Uiso ? ? 1.00000 ? ?
H136 .02096 .19846 .38701 .03300 Uiso ? ? 1.00000 ? ?
H14 .23820 .21538 .34487 .02600 Uiso ? ? 1.00000 ? ?
H152 .35042 .31021 .19159 .03500 Uiso ? ? 1.00000 ? ?
H153 .56772 .38958 .18832 .04400 Uiso ? ? 1.00000 ? ?
H154 .72759 .40254 .26262 .03000 Uiso ? ? 1.00000 ? ?
H155 .69725 .32049 .33445 .03800 Uiso ? ? 1.00000 ? ?
H156 .49489 .23078 .33444 .04200 Uiso ? ? 1.00000 ? ?
H232 .20181 -.04702 .09865 .03200 Uiso ? ? 1.00000 ? ?
H233 .29061 -.18832 .07992 .04800 Uiso ? ? 1.00000 ? ?
H234 .13594 -.28841 .03503 .04300 Uiso ? ? 1.00000 ? ?
H235 -.10021 -.25684 .01382 .04900 Uiso ? ? 1.00000 ? ?
H236 -.19193 -.12167 .03502 .04300 Uiso ? ? 1.00000 ? ?
H24 -.23513 .03809 .02115 .03000 Uiso ? ? 1.00000 ? ?
H252 -.18973 .29849 .10745 .03400 Uiso ? ? 1.00000 ? ?
H253 -.36648 .40580 .09180 .04600 Uiso ? ? 1.00000 ? ?
H254 -.58506 .37009 .04738 .04800 Uiso ? ? 1.00000 ? ?
H255 -.61772 .23151 .01043 .03700 Uiso ? ? 1.00000 ? ?
H256 -.43587 .13232 .01818 .03400 Uiso ? ? 1.00000 ? ?
H332 -.00623 .32209 .30726 .02600 Uiso ? ? 1.00000 ? ?
H333 -.05859 .36035 .38742 .04400 Uiso ? ? 1.00000 ? ?
H334 -.04010 .50904 .41620 .04300 Uiso ? ? 1.00000 ? ?
H335 -.01015 .61530 .35674 .04800 Uiso ? ? 1.00000 ? ?
H336 .03555 .57969 .27327 .03200 Uiso ? ? 1.00000 ? ?
H34 .15822 .52820 .20211 .01400 Uiso ? ? 1.00000 ? ?
H352 .02388 .36640 .05615 .03400 Uiso ? ? 1.00000 ? ?
H353 .08386 .40409 -.02326 .03200 Uiso ? ? 1.00000 ? ?
H354 .25427 .51078 -.02955 .04700 Uiso ? ? 1.00000 ? ?
H355 .36605 .57852 .04516 .03600 Uiso ? ? 1.00000 ? ?
H356 .30884 .53510 .12606 .03300 Uiso ? ? 1.00000 ? ?

loop_
_atom_site_aniso_label
_atom_site_aniso_U_11
_atom_site_aniso_U_22
_atom_site_aniso_U_33
_atom_site_aniso_U_12
_atom_site_aniso_U_13
_atom_site_aniso_U_23
Tl1 .0270(6) .0206(5) .0410(8) -.0025(4) .0088(5) -.0027(5)
Tl2 .0230(5) .0202(5) .0419(8) .0016(4) .0060(5) -.0002(5)
Tl3 .0246(5) .0169(5) .0435(7) .0006(4) .0048(5) .0000(5)

loop_
_atom_type_symbol
_atom_type_description
_atom_type_oxidation_number
_atom_type_number_in_cell
_atom_type_scat_dispersion_real
_atom_type_scat_dispersion_imag
_atom_type_scat_source
C ? 0 180 .002 .002 'Int Tables Vol IV Tables 2.2B and 2.3.1'
H ? 0 132 0 0 'Int Tables Vol IV Tables 2.2B and 2.3.1'
N ? 0 24 .004 .003 'Int Tables Vol IV Tables 2.2B and 2.3.1'
Tl ? 0 12 -3.556 9.659 'Int Tables Vol IV Tables 2.2B and 2.3.1'

loop_
_diffrn_attenuator_code
_diffrn_attenuator_scale
? ?

loop_
_geom_angle_atom_site_label_1
_geom_angle_atom_site_label_2
_geom_angle_atom_site_label_3
_geom_angle_site_symmetry_1
_geom_angle_site_symmetry_2
_geom_angle_site_symmetry_3
_geom_angle
_geom_angle_publ_flag
Tl2 Tl1 Tl3 . . . 66.96(3) ?
Tl2 Tl1 N11 . . . 58.4(4) ?
Tl2 Tl1 N21 . . . 42.7(4) ?
Tl2 Tl1 N22 . . . 62.3(4) ?
Tl2 Tl1 N31 . . . 53.3(4) ?
Tl2 Tl1 N32 . . . 41.1(3) ?
Tl2 Tl1 C35 . . . 74.4(4) ?
Tl2 Tl1 H152 . . . 97.56(3) ?
Tl3 Tl1 N11 . . . 49.3(4) ?
Tl3 Tl1 N21 . . . 60.7(4) ?
Tl3 Tl1 N22 . . . 39.5(3) ?
Tl3 Tl1 N31 . . . 116.4(4) ?
Tl3 Tl1 N32 . . . 97.6(3) ?
Tl3 Tl1 C35 . . . 134.5(4) ?
Tl3 Tl1 H152 . . . 105.05(3) ?
N11 Tl1 N21 . . . 87.5(6) ?
N11 Tl1 N22 . . . 82.7(5) ?
N11 Tl1 N31 . . . 79.9(6) ?
N11 Tl1 N32 . . . 60.3(5) ?
N11 Tl1 C35 . . . 90.3(5) ?
N11 Tl1 H152 . . . 60.3(4) ?
N21 Tl1 N22 . . . 29.0(5) ?
N21 Tl1 N31 . . . 85.6(6) ?
N21 Tl1 N32 . . . 81.2(5) ?
N21 Tl1 C35 . . . 104.5(5) ?
N21 Tl1 H152 . . . 139.9(4) ?
N22 Tl1 N31 . . . 112.7(5) ?
N22 Tl1 N32 . . . 103.4(5) ?
N22 Tl1 C35 . . . 132.9(5) ?
N22 Tl1 H152 . . . 142.8(4) ?
N31 Tl1 N32 . . . 20.1(5) ?
N31 Tl1 C35 . . . 21.2(5) ?
N31 Tl1 H152 . . . 66.9(4) ?
N32 Tl1 C35 . . . 37.3(5) ?
N32 Tl1 H152 . . . 62.9(3) ?
C35 Tl1 H152 . . . 56.7(3) ?
Tl1 Tl2 Tl3 . . . 57.44(2) ?
Tl1 Tl2 N11 . . . 41.6(3) ?
Tl1 Tl2 N12 . . . 59.1(4) ?
Tl1 Tl2 C13 . . . 78.9(4) ?
Tl1 Tl2 C131 . . . 103.4(4) ?
Tl1 Tl2 C132 . . . 112.9(4) ?
Tl1 Tl2 N21 . . . 41.6(4) ?
Tl1 Tl2 C252 . . . 73.2(4) ?
Tl1 Tl2 N31 . . . 40.3(3) ?
Tl1 Tl2 N32 . . . 58.7(4) ?
Tl1 Tl2 H252 . . . 61.68(3) ?
Tl1 Tl2 C154 . . '1 455' 137.0(4) ?
Tl3 Tl2 N11 . . . 43.8(3) ?
Tl3 Tl2 N12 . . . 33.0(4) ?
Tl3 Tl2 C13 . . . 52.5(4) ?
Tl3 Tl2 C131 . . . 63.5(4) ?
Tl3 Tl2 C132 . . . 59.3(4) ?
Tl3 Tl2 N21 . . . 54.3(4) ?
Tl3 Tl2 C252 . . . 111.8(4) ?
Tl3 Tl2 N31 . . . 95.2(3) ?
Tl3 Tl2 N32 . . . 103.2(4) ?
Tl3 Tl2 H252 . . . 109.40(3) ?
Tl3 Tl2 C154 . . '1 455' 154.4(4) ?
N11 Tl2 N12 . . . 21.4(5) ?
N11 Tl2 C13 . . . 37.4(5) ?
N11 Tl2 C131 . . . 62.4(5) ?
N11 Tl2 C132 . . . 77.3(5) ?
N11 Tl2 N21 . . . 72.6(5) ?
N11 Tl2 C252 . . . 114.6(5) ?
N11 Tl2 N31 . . . 61.1(4) ?
N11 Tl2 N32 . . . 60.6(5) ?
N11 Tl2 H252 . . . 101.7(3) ?
N11 Tl2 C154 . . '1 455' 127.0(5) ?
N12 Tl2 C13 . . . 23.4(6) ?
N12 Tl2 C131 . . . 44.9(5) ?
N12 Tl2 C132 . . . 56.2(6) ?
N12 Tl2 N21 . . . 79.1(5) ?
N12 Tl2 C252 . . . 131.3(6) ?
N12 Tl2 N31 . . . 82.5(5) ?
N12 Tl2 N32 . . . 79.0(5) ?
N12 Tl2 H252 . . . 120.7(4) ?
N12 Tl2 C154 . . '1 455' 127.4(5) ?
C13 Tl2 C131 . . . 25.3(5) ?
C13 Tl2 C132 . . . 45.1(5) ?
C13 Tl2 N21 . . . 102.4(5) ?
C13 Tl2 C252 . . . 152.0(6) ?
C13 Tl2 N31 . . . 90.8(5) ?
C13 Tl2 N32 . . . 78.0(5) ?
C13 Tl2 H252 . . . 138.2(4) ?
C13 Tl2 C154 . . '1 455' 104.8(5) ?
C131 Tl2 C132 . . . 24.4(5) ?
C131 Tl2 N21 . . . 117.7(5) ?
C131 Tl2 C252 . . . 175.2(6) ?
C131 Tl2 N31 . . . 113.8(5) ?
C131 Tl2 N32 . . . 96.1(5) ?
C131 Tl2 H252 . . . 163.3(4) ?
C131 Tl2 C154 . . '1 455' 91.0(5) ?
C132 Tl2 N21 . . . 108.9(6) ?
C132 Tl2 C252 . . . 153.6(6) ?
C132 Tl2 N31 . . . 135.9(5) ?
C132 Tl2 N32 . . . 120.5(6) ?
C132 Tl2 H252 . . . 164.9(4) ?
C132 Tl2 C154 . . '1 455' 96.9(6) ?
N21 Tl2 C252 . . . 57.5(6) ?
N21 Tl2 N31 . . . 73.6(5) ?
N21 Tl2 N32 . . . 97.0(6) ?
N21 Tl2 H252 . . . 57.1(4) ?
N21 Tl2 C154 . . '1 455' 151.2(5) ?
C252 Tl2 N31 . . . 66.0(5) ?
C252 Tl2 N32 . . . 85.1(6) ?
C252 Tl2 H252 . . . 15.8(4) ?
C252 Tl2 C154 . . '1 455' 93.8(6) ?
N31 Tl2 N32 . . . 24.7(6) ?
N31 Tl2 H252 . . . 50.2(3) ?
N31 Tl2 C154 . . '1 455' 96.8(5) ?
N32 Tl2 H252 . . . 70.1(4) ?
N32 Tl2 C154 . . '1 455' 79.8(6) ?
H252 Tl2 C154 . . '1 455' 95.6(4) ?
Tl1 Tl3 Tl2 . . . 55.60(2) ?
Tl1 Tl3 N11 . . . 41.3(4) ?
Tl1 Tl3 N12 . . . 57.6(4) ?
Tl1 Tl3 N22 . . . 44.4(4) ?
Tl1 Tl3 C23 . . . 60.7(4) ?
Tl1 Tl3 C232 . . . 80.0(4) ?
Tl1 Tl3 H232 . . . 68.96(3) ?
Tl1 Tl3 C152 . . '2 545' 172.6(4) ?
Tl1 Tl3 C153 . . '2 545' 152.1(4) ?
Tl1 Tl3 C154 . . '2 545' 138.8(4) ?
Tl1 Tl3 C155 . . '2 545' 137.6(4) ?
Tl1 Tl3 C331 . . '2 545' 92.4(4) ?
Tl2 Tl3 N11 . . . 50.6(3) ?
Tl2 Tl3 N12 . . . 32.8(3) ?
Tl2 Tl3 N22 . . . 55.6(4) ?
Tl2 Tl3 C23 . . . 71.1(4) ?
Tl2 Tl3 C232 . . . 113.3(4) ?
Tl2 Tl3 H232 . . . 112.50(3) ?
Tl2 Tl3 C152 . . '2 545' 120.2(4) ?
Tl2 Tl3 C153 . . '2 545' 96.5(4) ?
Tl2 Tl3 C154 . . '2 545' 87.8(4) ?
Tl2 Tl3 C155 . . '2 545' 100.7(4) ?
Tl2 Tl3 C331 . . '2 545' 136.8(4) ?
N11 Tl3 N12 . . . 26.5(5) ?
N11 Tl3 N22 . . . 79.8(5) ?
N11 Tl3 C23 . . . 98.5(5) ?
N11 Tl3 C232 . . . 119.9(5) ?
N11 Tl3 H232 . . . 106.3(4) ?
N11 Tl3 C152 . . '2 545' 131.4(5) ?
N11 Tl3 C153 . . '2 545' 122.0(6) ?
N11 Tl3 C154 . . '2 545' 129.1(5) ?
N11 Tl3 C155 . . '2 545' 148.9(5) ?
N11 Tl3 C331 . . '2 545' 86.2(5) ?
N12 Tl3 N22 . . . 81.5(5) ?
N12 Tl3 C23 . . . 99.7(5) ?
N12 Tl3 C232 . . . 135.8(5) ?
N12 Tl3 H232 . . . 126.6(4) ?
N12 Tl3 C152 . . '2 545' 115.3(6) ?
N12 Tl3 C153 . . '2 545' 98.9(6) ?
N12 Tl3 C154 . . '2 545' 102.7(5) ?
N12 Tl3 C155 . . '2 545' 122.8(6) ?
N12 Tl3 C331 . . '2 545' 107.6(5) ?
N22 Tl3 C23 . . . 19.0(5) ?
N22 Tl3 C232 . . . 57.7(5) ?
N22 Tl3 H232 . . . 58.3(4) ?
N22 Tl3 C152 . . '2 545' 140.1(5) ?
N22 Tl3 C153 . . '2 545' 123.8(6) ?
N22 Tl3 C154 . . '2 545' 101.4(5) ?
N22 Tl3 C155 . . '2 545' 93.5(5) ?
N22 Tl3 C331 . . '2 545' 122.9(6) ?
C23 Tl3 C232 . . . 43.0(5) ?
C23 Tl3 H232 . . . 48.5(4) ?
C23 Tl3 C152 . . '2 545' 125.1(5) ?
C23 Tl3 C153 . . '2 545' 115.2(6) ?
C23 Tl3 C154 . . '2 545' 92.1(5) ?
C23 Tl3 C155 . . '2 545' 79.1(6) ?
C23 Tl3 C331 . . '2 545' 121.3(6) ?
C232 Tl3 H232 . . . 16.0(4) ?
C232 Tl3 C152 . . '2 545' 107.4(6) ?
C232 Tl3 C153 . . '2 545' 116.9(6) ?
C232 Tl3 C154 . . '2 545' 101.5(6) ?
C232 Tl3 C155 . . '2 545' 79.4(6) ?
C232 Tl3 C331 . . '2 545' 84.3(5) ?
H232 Tl3 C152 . . '2 545' 118.1(4) ?
H232 Tl3 C153 . . '2 545' 131.6(4) ?
H232 Tl3 C154 . . '2 545' 117.5(4) ?
H232 Tl3 C155 . . '2 545' 95.3(4) ?
H232 Tl3 C331 . . '2 545' 73.8(4) ?
C152 Tl3 C153 '2 545' . '2 545' 24.3(6) ?
C152 Tl3 C154 '2 545' . '2 545' 41.6(5) ?
C152 Tl3 C155 '2 545' . '2 545' 46.7(5) ?
C152 Tl3 C331 '2 545' . '2 545' 87.9(5) ?
C153 Tl3 C154 '2 545' . '2 545' 23.1(6) ?
C153 Tl3 C155 '2 545' . '2 545' 39.7(6) ?
C153 Tl3 C331 '2 545' . '2 545' 110.5(6) ?
C154 Tl3 C155 '2 545' . '2 545' 22.5(6) ?
C154 Tl3 C331 '2 545' . '2 545' 128.8(5) ?
C155 Tl3 C331 '2 545' . '2 545' 121.8(5) ?
Tl1 N11 Tl2 . . . 80.0(4) ?
Tl1 N11 Tl3 . . . 89.4(5) ?
Tl1 N11 N12 . . . 113.2(12) ?
Tl1 N11 C15 . . . 133.7(15) ?
Tl2 N11 Tl3 . . . 85.6(4) ?
Tl2 N11 N12 . . . 44.4(9) ?
Tl2 N11 C15 . . . 119.0(14) ?
Tl3 N11 N12 . . . 58.9(9) ?
Tl3 N11 C15 . . . 130.9(14) ?
N12 N11 C15 . . . 108.0(18) ?
Tl2 N12 Tl3 . . . 114.2(6) ?
Tl2 N12 N11 . . . 114.2(12) ?
Tl2 N12 C13 . . . 103.3(12) ?
Tl3 N12 N11 . . . 94.6(11) ?
Tl3 N12 C13 . . . 124.4(13) ?
N11 N12 C13 . . . 105.9(16) ?
Tl2 C13 N12 . . . 53.3(10) ?
Tl2 C13 C131 . . . 85.2(11) ?
Tl2 C13 C14 . . . 127.5(14) ?
N12 C13 C131 . . . 121.1(18) ?
N12 C13 C14 . . . 111(2) ?
C131 C13 C14 . . . 128(2) ?
Tl2 C131 C13 . . . 69.5(11) ?
Tl2 C131 C132 . . . 73.0(13) ?
Tl2 C131 C136 . . . 127.8(14) ?
C13 C131 C132 . . . 119(2) ?
C13 C131 C136 . . . 123.4(19) ?
C132 C131 C136 . . . 117(2) ?
Tl2 C132 C131 . . . 82.5(13) ?
Tl2 C132 C133 . . . 121.9(15) ?
Tl2 C132 H132 . . . 67.7(13) ?
C131 C132 C133 . . . 117(2) ?
C131 C132 H132 . . . 121(2) ?
C133 C132 H132 . . . 122(2) ?
C132 C133 C134 . . . 124(2) ?
C132 C133 H133 . . . 117(2) ?
C134 C133 H133 . . . 118(2) ?
C133 C134 C135 . . . 117(2) ?
C133 C134 H134 . . . 121(2) ?
C135 C134 H134 . . . 122(3) ?
C134 C135 C136 . . . 123(2) ?
C134 C135 H135 . . . 118(3) ?
C136 C135 H135 . . . 119(2) ?
C131 C136 C135 . . . 122(2) ?
C131 C136 H136 . . . 119(2) ?
C135 C136 H136 . . . 119(2) ?
C13 C14 C15 . . . 105(2) ?
C13 C14 H14 . . . 127(2) ?
C15 C14 H14 . . . 128(2) ?
N11 C15 C14 . . . 110(2) ?
N11 C15 C151 . . . 121(2) ?
C14 C15 C151 . . . 128(2) ?
C15 C151 C152 . . . 124(2) ?
C15 C151 C156 . . . 119(2) ?
C152 C151 C156 . . . 117(2) ?
C151 C152 C153 . . . 121(2) ?
C151 C152 H152 . . . 120(2) ?
C151 C152 Tl3 . . 2 84.6(14) ?
C153 C152 H152 . . . 119(2) ?
C153 C152 Tl3 . . 2 75.2(14) ?
H152 C152 Tl3 . . 2 110.3(15) ?
C152 C153 C154 . . . 120(2) ?
C152 C153 H153 . . . 120(2) ?
C152 C153 Tl3 . . 2 80.5(14) ?
C154 C153 H153 . . . 120(2) ?
C154 C153 Tl3 . . 2 77.1(15) ?
H153 C153 Tl3 . . 2 112.6(17) ?
C153 C154 C155 . . . 120(2) ?
C153 C154 H154 . . . 120(2) ?
C153 C154 Tl2 . . '1 655' 85.6(15) ?
C153 C154 Tl3 . . 2 79.7(15) ?
C155 C154 H154 . . . 120(2) ?
C155 C154 Tl2 . . '1 655' 96.8(15) ?
C155 C154 Tl3 . . 2 84.1(15) ?
H154 C154 Tl2 . . '1 655' 87.2(14) ?
H154 C154 Tl3 . . 2 106.9(15) ?
Tl2 C154 Tl3 '1 655' . 2 163.4(7) ?
C154 C155 C156 . . . 119(2) ?
C154 C155 H155 . . . 120(2) ?
C154 C155 Tl3 . . 2 73.4(14) ?
C156 C155 H155 . . . 120(2) ?
C156 C155 Tl3 . . 2 82.9(14) ?
H155 C155 Tl3 . . 2 112.9(17) ?
C151 C156 C155 . . . 122(2) ?
C151 C156 H156 . . . 119(2) ?
C155 C156 H156 . . . 119(2) ?
Tl1 N21 Tl2 . . . 95.8(6) ?
Tl1 N21 N22 . . . 83.8(11) ?
Tl1 N21 C25 . . . 129.7(15) ?
Tl2 N21 N22 . . . 123.2(13) ?
Tl2 N21 C25 . . . 115.8(14) ?
N22 N21 C25 . . . 106.6(17) ?
Tl1 N22 Tl3 . . . 96.0(5) ?
Tl1 N22 N21 . . . 67.2(10) ?
Tl1 N22 C23 . . . 130.5(15) ?
Tl3 N22 N21 . . . 126.1(13) ?
Tl3 N22 C23 . . . 120.3(14) ?
N21 N22 C23 . . . 107.5(17) ?
Tl3 C23 N22 . . . 40.7(11) ?
Tl3 C23 C231 . . . 84.6(12) ?
Tl3 C23 C24 . . . 142.6(17) ?
N22 C23 C231 . . . 122(2) ?
N22 C23 C24 . . . 110(2) ?
C231 C23 C24 . . . 128(2) ?
C23 C231 C232 . . . 120.0(19) ?
C23 C231 C236 . . . 122(2) ?
C232 C231 C236 . . . 118(2) ?
Tl3 C232 C231 . . . 90.7(14) ?
Tl3 C232 C233 . . . 125.7(16) ?
Tl3 C232 H232 . . . 55.2(12) ?
C231 C232 C233 . . . 119(2) ?
C231 C232 H232 . . . 120(2) ?
C233 C232 H232 . . . 121(2) ?
C232 C233 C234 . . . 119(2) ?
C232 C233 H233 . . . 120(2) ?
C234 C233 H233 . . . 121(2) ?
C233 C234 C235 . . . 121(2) ?
C233 C234 H234 . . . 120(2) ?
C235 C234 H234 . . . 119(2) ?
C234 C235 C236 . . . 121(2) ?
C234 C235 H235 . . . 119(2) ?
C236 C235 H235 . . . 120(2) ?
C231 C236 C235 . . . 121(2) ?
C231 C236 H236 . . . 119(2) ?
C235 C236 H236 . . . 120(2) ?
C23 C24 C25 . . . 107(2) ?
C23 C24 H24 . . . 126(2) ?
C25 C24 H24 . . . 127(2) ?
N21 C25 C24 . . . 110(2) ?
N21 C25 C251 . . . 121(2) ?
C24 C25 C251 . . . 129(2) ?
C25 C251 C252 . . . 123(2) ?
C25 C251 C256 . . . 120(2) ?
C252 C251 C256 . . . 117(2) ?
Tl2 C252 C251 . . . 94.2(14) ?
Tl2 C252 C253 . . . 120.6(17) ?
Tl2 C252 H252 . . . 51.8(12) ?
C251 C252 C253 . . . 122(2) ?
C251 C252 H252 . . . 119(2) ?
C253 C252 H252 . . . 119(2) ?
C252 C253 C254 . . . 119(2) ?
C252 C253 H253 . . . 121(2) ?
C254 C253 H253 . . . 120(2) ?
C253 C254 C255 . . . 119(2) ?
C253 C254 H254 . . . 120(3) ?
C255 C254 H254 . . . 121(2) ?
C254 C255 C256 . . . 121(2) ?
C254 C255 H255 . . . 119(2) ?
C256 C255 H255 . . . 120(2) ?
C251 C256 C255 . . . 121(2) ?
C251 C256 H256 . . . 119(2) ?
C255 C256 H256 . . . 119(2) ?
Tl1 N31 Tl2 . . . 86.4(5) ?
Tl1 N31 N32 . . . 119.1(13) ?
Tl1 N31 C35 . . . 116.4(14) ?
Tl2 N31 N32 . . . 54.8(10) ?
Tl2 N31 C35 . . . 157.0(14) ?
N32 N31 C35 . . . 106.9(17) ?
Tl1 N32 Tl2 . . . 80.1(5) ?
Tl1 N32 N31 . . . 40.8(10) ?
Tl1 N32 C33 . . . 132.1(16) ?
Tl2 N32 N31 . . . 100.4(12) ?
Tl2 N32 C33 . . . 147.7(17) ?
N31 N32 C33 . . . 107(2) ?
N32 C33 C331 . . . 120(2) ?
N32 C33 C34 . . . 112(2) ?
C331 C33 C34 . . . 129(2) ?
C33 C331 C332 . . . 122(2) ?
C33 C331 C336 . . . 119(2) ?
C33 C331 Tl3 . . 2 82.5(12) ?
C332 C331 C336 . . . 119(2) ?
C332 C331 Tl3 . . 2 107.3(13) ?
C336 C331 Tl3 . . 2 81.1(13) ?
C331 C332 C333 . . . 120(2) ?
C331 C332 H332 . . . 120(2) ?
C333 C332 H332 . . . 121(2) ?
C332 C333 C334 . . . 121(2) ?
C332 C333 H333 . . . 119(2) ?
C334 C333 H333 . . . 119(3) ?
C333 C334 C335 . . . 119(2) ?
C333 C334 H334 . . . 120(2) ?
C335 C334 H334 . . . 121(2) ?
C334 C335 C336 . . . 121(2) ?
C334 C335 H335 . . . 120(3) ?
C336 C335 H335 . . . 120(3) ?
C331 C336 C335 . . . 120(2) ?
C331 C336 H336 . . . 119(2) ?
C335 C336 H336 . . . 121(2) ?
C33 C34 C35 . . . 108(2) ?
C33 C34 H34 . . . 126(2) ?
C35 C34 H34 . . . 126(2) ?
Tl1 C35 N31 . . . 42.5(10) ?
Tl1 C35 C34 . . . 131.5(14) ?
Tl1 C35 C351 . . . 89.2(12) ?
N31 C35 C34 . . . 106(2) ?
N31 C35 C351 . . . 121(2) ?
C34 C35 C351 . . . 133(2) ?
C35 C351 C352 . . . 123(2) ?
C35 C351 C356 . . . 121(2) ?
C352 C351 C356 . . . 116(2) ?
C351 C352 C353 . . . 124(2) ?
C351 C352 H352 . . . 117(2) ?
C353 C352 H352 . . . 119(2) ?
C352 C353 C354 . . . 118(2) ?
C352 C353 H353 . . . 120(2) ?
C354 C353 H353 . . . 122(2) ?
C353 C354 C355 . . . 122(2) ?
C353 C354 H354 . . . 118(2) ?
C355 C354 H354 . . . 119(2) ?
C354 C355 C356 . . . 119(2) ?
C354 C355 H355 . . . 122(2) ?
C356 C355 H355 . . . 120(2) ?
C351 C356 C355 . . . 121(2) ?
C351 C356 H356 . . . 119(2) ?
C355 C356 H356 . . . 120(2) ?
Tl1 H152 C152 . . . 146.0(13) ?
Tl3 H232 C232 . . . 108.8(14) ?
Tl2 H252 C252 . . . 112.4(14) ?

loop_
_geom_bond_atom_site_label_1
_geom_bond_atom_site_label_2
_geom_bond_site_symmetry_1
_geom_bond_site_symmetry_2
_geom_bond_distance
_geom_bond_publ_flag
Tl1 Tl2 . . 4.0230(16) ?
Tl1 Tl3 . . 4.1090(15) ?
Tl1 N11 . . 2.71(2) ?
Tl1 N21 . . 2.683(18) ?
Tl1 N22 . . 2.893(17) ?
Tl1 N31 . . 2.608(19) ?
Tl1 N32 . . 3.49(2) ?
Tl1 C35 . . 3.46(2) ?
Tl1 H152 . . 2.7637(10) ?
Tl2 Tl3 . . 4.4867(14) ?
Tl2 N11 . . 3.478(18) ?
Tl2 N12 . . 2.667(16) ?
Tl2 C13 . . 3.24(2) ?
Tl2 C131 . . 3.45(2) ?
Tl2 C132 . . 3.32(2) ?
Tl2 N21 . . 2.74(2) ?
Tl2 C252 . . 3.32(2) ?
Tl2 N31 . . 3.232(19) ?
Tl2 N32 . . 2.686(19) ?
Tl2 H252 . . 2.8203(11) ?
Tl2 C154 . '1 455' 3.40(2) ?
Tl3 N11 . . 3.115(18) ?
Tl3 N12 . . 2.676(17) ?
Tl3 N22 . . 2.630(18) ?
Tl3 C23 . . 3.48(2) ?
Tl3 C232 . . 3.35(2) ?
Tl3 H232 . . 2.9011(12) ?
Tl3 C152 . '2 545' 3.46(2) ?
Tl3 C153 . '2 545' 3.39(3) ?
Tl3 C154 . '2 545' 3.36(2) ?
Tl3 C155 . '2 545' 3.49(2) ?
Tl3 C331 . '2 545' 3.45(2) ?
N11 N12 . . 1.39(3) ?
N11 C15 . . 1.34(3) ?
N12 C13 . . 1.32(3) ?
C13 C131 . . 1.48(3) ?
C13 C14 . . 1.40(3) ?
C131 C132 . . 1.44(3) ?
C131 C136 . . 1.39(3) ?
C132 C133 . . 1.43(4) ?
C132 H132 . . .99(2) ?
C133 C134 . . 1.36(4) ?
C133 H133 . . .97(2) ?
C134 C135 . . 1.36(3) ?
C134 H134 . . .97(3) ?
C135 C136 . . 1.37(4) ?
C135 H135 . . .97(3) ?
C136 H136 . . .98(2) ?
C14 C15 . . 1.33(3) ?
C14 H14 . . .98(2) ?
C15 C151 . . 1.48(3) ?
C151 C152 . . 1.35(3) ?
C151 C156 . . 1.38(3) ?
C152 C153 . . 1.44(3) ?
C152 H152 . . .97(2) ?
C153 C154 . . 1.35(3) ?
C153 H153 . . .98(3) ?
C154 C155 . . 1.34(4) ?
C154 H154 . . .97(2) ?
C155 C156 . . 1.42(3) ?
C155 H155 . . .97(2) ?
C156 H156 . . .97(3) ?
N21 N22 . . 1.41(2) ?
N21 C25 . . 1.35(3) ?
N22 C23 . . 1.31(3) ?
C23 C231 . . 1.48(3) ?
C23 C24 . . 1.39(3) ?
C231 C232 . . 1.42(3) ?
C231 C236 . . 1.37(3) ?
C232 C233 . . 1.44(3) ?
C232 H232 . . .98(2) ?
C233 C234 . . 1.36(3) ?
C233 H233 . . .97(2) ?
C234 C235 . . 1.36(3) ?
C234 H234 . . .97(2) ?
C235 C236 . . 1.39(4) ?
C235 H235 . . .98(3) ?
C236 H236 . . .97(2) ?
C24 C25 . . 1.35(3) ?
C24 H24 . . .98(2) ?
C25 C251 . . 1.50(3) ?
C251 C252 . . 1.37(3) ?
C251 C256 . . 1.38(3) ?
C252 C253 . . 1.39(3) ?
C252 H252 . . .98(2) ?
C253 C254 . . 1.35(3) ?
C253 H253 . . .97(3) ?
C254 C255 . . 1.39(4) ?
C254 H254 . . .98(3) ?
C255 C256 . . 1.33(3) ?
C255 H255 . . .98(2) ?
C256 H256 . . .97(2) ?
N31 N32 . . 1.38(3) ?
N31 C35 . . 1.39(3) ?
N32 C33 . . 1.31(3) ?
C33 C331 . . 1.55(4) ?
C33 C34 . . 1.32(3) ?
C331 C332 . . 1.39(3) ?
C331 C336 . . 1.44(3) ?
C332 C333 . . 1.32(4) ?
C332 H332 . . .97(2) ?
C333 C334 . . 1.46(4) ?
C333 H333 . . .97(3) ?
C334 C335 . . 1.33(4) ?
C334 H334 . . .97(3) ?
C335 C336 . . 1.37(4) ?
C335 H335 . . .96(3) ?
C336 H336 . . .97(2) ?
C34 C35 . . 1.37(3) ?
C34 H34 . . .978(19) ?
C35 C351 . . 1.45(3) ?
C351 C352 . . 1.39(3) ?
C351 C356 . . 1.39(3) ?
C352 C353 . . 1.34(4) ?
C352 H352 . . .97(2) ?
C353 C354 . . 1.35(3) ?
C353 H353 . . .97(2) ?
C354 C355 . . 1.37(3) ?
C354 H354 . . .99(3) ?
C355 C356 . . 1.37(3) ?
C355 H355 . . .98(2) ?
C356 H356 . . .98(2) ?

loop_
_geom_contact_atom_site_label_1
_geom_contact_atom_site_label_2
_geom_contact_distance
_geom_contact_site_symmetry_1
_geom_contact_site_symmetry_2
_geom_contact_publ_flag
Tl1 N12 3.503(19) . . ?
Tl1 C15 3.77(2) . . ?
Tl1 C151 4.10(2) . . ?
Tl1 C152 3.61(2) . . ?
Tl1 C23 3.87(2) . . ?
Tl1 C235 4.12(3) . 3 ?
Tl1 C25 3.69(2) . . ?
Tl1 C254 4.16(3) . '1 655' ?
Tl1 C255 4.02(3) . '1 655' ?
Tl1 C335 4.02(2) . '2 545' ?
Tl1 C351 3.73(2) . . ?
Tl1 C352 3.62(2) . . ?
Tl1 H235 3.6560(12) . 3 ?
Tl1 H252 3.6568(11) . . ?
Tl1 H255 3.7810(12) . '1 655' ?
Tl1 H335 3.5366(11) . '2 545' ?
Tl1 H352 3.2001(10) . . ?
Tl2 C133 4.26(3) . . ?
Tl2 C14 4.24(2) . . ?
Tl2 C15 4.29(2) . . ?
Tl2 C152 4.24(2) . '1 455' ?
Tl2 C153 3.56(3) . '1 455' ?
Tl2 C155 3.80(3) . '1 455' ?
Tl2 N22 3.705(19) . . ?
Tl2 C25 3.54(2) . . ?
Tl2 C251 3.68(2) . . ?
Tl2 C253 4.20(3) . . ?
Tl2 C33 3.86(2) . . ?
Tl2 C332 4.10(2) . . ?
Tl2 C335 4.05(2) . '2 445' ?
Tl2 H132 3.0873(11) . . ?
Tl2 H153 3.6915(10) . '1 455' ?
Tl2 H154 3.4920(11) . '1 455' ?
Tl2 H332 3.3851(11) . . ?
Tl2 H335 3.6329(10) . '2 445' ?
Tl3 C13 3.59(2) . . ?
Tl3 C131 4.27(2) . . ?
Tl3 C132 4.00(2) . . ?
Tl3 C15 4.12(2) . . ?
Tl3 C151 3.59(2) . '2 545' ?
Tl3 C156 3.60(2) . '2 545' ?
Tl3 N21 3.644(18) . . ?
Tl3 C231 3.65(2) . . ?
Tl3 C33 3.59(2) . '2 545' ?
Tl3 C332 4.09(2) . '2 545' ?
Tl3 C335 4.17(3) . '2 545' ?
Tl3 C336 3.53(2) . '2 545' ?
Tl3 C34 3.52(2) . '2 545' ?
Tl3 H132 3.2233(11) . . ?
Tl3 H154 3.7603(12) . '2 545' ?
Tl3 H336 3.5874(11) . '2 545' ?
Tl3 H34 3.1935(11) . '2 545' ?
N11 C13 2.17(3) . . ?
N11 C14 2.20(3) . . ?
N11 C151 2.46(3) . . ?
N11 C152 2.99(3) . . ?
N12 C131 2.44(3) . . ?
N12 C132 2.88(3) . . ?
N12 C14 2.24(3) . . ?
N12 C15 2.21(3) . . ?
C13 C132 2.52(3) . . ?
C13 C136 2.53(3) . . ?
C13 C15 2.17(3) . . ?
C13 H14 2.14(2) . . ?
C131 C133 2.44(3) . . ?
C131 C134 2.84(3) . . ?
C131 C135 2.42(4) . . ?
C131 C14 2.59(3) . . ?
C131 H132 2.12(2) . . ?
C131 H136 2.05(2) . . ?
C132 C134 2.46(4) . . ?
C132 C135 2.78(4) . . ?
C132 C136 2.42(3) . . ?
C132 H133 2.06(2) . . ?
C133 C135 2.32(4) . . ?
C133 C136 2.72(3) . . ?
C133 H132 2.13(3) . . ?
C133 H134 2.03(3) . . ?
C134 C136 2.40(3) . . ?
C134 H133 2.01(2) . . ?
C134 H135 2.01(2) . . ?
C135 H134 2.05(3) . . ?
C135 H136 2.04(3) . . ?
C136 H135 2.04(2) . . ?
C14 C151 2.53(3) . . ?
C15 C152 2.50(3) . . ?
C15 C156 2.47(3) . . ?
C15 H14 2.08(2) . . ?
C151 C153 2.43(3) . . ?
C151 C154 2.81(3) . . ?
C151 C155 2.45(3) . . ?
C151 H152 2.02(2) . . ?
C151 H156 2.03(2) . . ?
C152 C154 2.42(3) . . ?
C152 C155 2.75(3) . . ?
C152 C156 2.33(3) . . ?
C152 H153 2.11(2) . . ?
C153 C155 2.34(4) . . ?
C153 C156 2.72(4) . . ?
C153 H152 2.10(2) . . ?
C153 H154 2.03(2) . . ?
C154 C156 2.38(3) . . ?
C154 H153 2.03(2) . . ?
C154 H155 2.01(2) . . ?
C155 H154 2.01(3) . . ?
C155 H156 2.07(3) . . ?
C156 H155 2.08(2) . . ?
N21 C23 2.20(3) . . ?
N21 C24 2.20(3) . . ?
N21 C251 2.48(3) . . ?
N21 C252 2.96(3) . . ?
N22 C231 2.44(3) . . ?
N22 C232 2.95(3) . . ?
N22 C24 2.20(3) . . ?
N22 C25 2.21(3) . . ?
C23 C232 2.51(3) . . ?
C23 C236 2.49(3) . . ?
C23 C25 2.19(3) . . ?
C23 H24 2.12(2) . . ?
C231 C233 2.47(3) . . ?
C231 C234 2.80(3) . . ?
C231 C235 2.41(3) . . ?
C231 C24 2.57(3) . . ?
C231 H232 2.08(2) . . ?
C231 H236 2.02(2) . . ?
C232 C234 2.42(3) . . ?
C232 C235 2.77(3) . . ?
C232 C236 2.39(3) . . ?
C232 H233 2.10(2) . . ?
C233 C235 2.37(3) . . ?
C233 C236 2.77(3) . . ?
C233 H232 2.11(3) . . ?
C233 H234 2.03(3) . . ?
C234 C236 2.39(3) . . ?
C234 H233 2.04(2) . . ?
C234 H235 2.02(2) . . ?
C235 H234 2.01(3) . . ?
C235 H236 2.05(3) . . ?
C236 H235 2.06(2) . . ?
C24 C251 2.57(3) . . ?
C25 C252 2.52(3) . . ?
C25 C256 2.50(3) . . ?
C25 H24 2.09(2) . . ?
C251 C253 2.42(3) . . ?
C251 C254 2.78(3) . . ?
C251 C255 2.37(3) . . ?
C251 H252 2.03(2) . . ?
C251 H256 2.04(2) . . ?
C252 C254 2.36(3) . . ?
C252 C255 2.70(3) . . ?
C252 C256 2.34(3) . . ?
C252 H253 2.07(2) . . ?
C253 C255 2.36(3) . . ?
C253 C256 2.74(3) . . ?
C253 H252 2.05(2) . . ?
C253 H254 2.03(2) . . ?
C254 C256 2.37(3) . . ?
C254 H253 2.02(3) . . ?
C254 H255 2.04(3) . . ?
C255 H254 2.07(2) . . ?
C255 H256 2.00(2) . . ?
C256 H255 2.01(2) . . ?
N31 C33 2.16(3) . . ?
N31 C34 2.21(3) . . ?
N31 C351 2.47(3) . . ?
N31 C352 2.97(3) . . ?
N32 C331 2.47(3) . . ?
N32 C332 2.96(3) . . ?
N32 C34 2.18(3) . . ?
N32 C35 2.22(3) . . ?
C33 C332 2.57(4) . . ?
C33 C336 2.57(4) . . ?
C33 C35 2.17(4) . . ?
C33 H34 2.05(3) . . ?
C331 C333 2.34(4) . . ?
C331 C334 2.77(4) . . ?
C331 C335 2.43(4) . . ?
C331 C34 2.59(3) . . ?
C331 H332 2.05(2) . . ?
C331 H336 2.09(2) . . ?
C332 C334 2.43(3) . . ?
C332 C335 2.80(3) . . ?
C332 C336 2.43(3) . . ?
C332 H333 1.98(2) . . ?
C333 C335 2.41(4) . . ?
C333 C336 2.74(3) . . ?
C333 H332 2.00(3) . . ?
C333 H334 2.12(3) . . ?
C334 C336 2.35(4) . . ?
C334 H333 2.11(3) . . ?
C334 H335 1.99(3) . . ?
C335 H334 2.01(3) . . ?
C335 H336 2.04(3) . . ?
C336 H335 2.02(2) . . ?
C34 C351 2.58(3) . . ?
C35 C352 2.50(3) . . ?
C35 C356 2.47(3) . . ?
C35 H34 2.10(2) . . ?
C351 C353 2.41(3) . . ?
C351 C354 2.75(4) . . ?
C351 C355 2.41(3) . . ?
C351 H352 2.03(2) . . ?
C351 H356 2.05(2) . . ?
C352 C354 2.30(4) . . ?
C352 C355 2.71(3) . . ?
C352 C356 2.35(3) . . ?
C352 H353 2.01(3) . . ?
C353 C355 2.38(3) . . ?
C353 C356 2.75(3) . . ?
C353 H352 1.99(2) . . ?
C353 H354 2.02(2) . . ?
C354 C356 2.36(3) . . ?
C354 H353 2.04(2) . . ?
C354 H355 2.05(2) . . ?
C355 H354 2.04(2) . . ?
C355 H356 2.04(3) . . ?
C356 H355 2.04(2) . . ?

loop_
_geom_hbond_atom_site_label_D
_geom_hbond_atom_site_label_H
_geom_hbond_atom_site_label_A
_geom_hbond_site_symmetry_D
_geom_hbond_site_symmetry_H
_geom_hbond_site_symmetry_A
_geom_hbond_distance_DH
_geom_hbond_distance_HA
_geom_hbond_distance_DA
_geom_hbond_angle_DHA
_geom_hbond_publ_flag
? ? ? ? ? ? ? ? ? ? ?

loop_
_geom_torsion_atom_site_label_1
_geom_torsion_atom_site_label_2
_geom_torsion_atom_site_label_3
_geom_torsion_atom_site_label_4
_geom_torsion_site_symmetry_1
_geom_torsion_site_symmetry_2
_geom_torsion_site_symmetry_3
_geom_torsion_site_symmetry_4
_geom_torsion
_geom_torsion_publ_flag
? ? ? ? ? ? ? ? ? ?
